data_2201879
loop_
_publ_author_name
'M. Yogavel'
'D. Velmurugan'
'K. Sekar'
'H. Schenk'
'J. Fraanje'
'R. Peschar'
'S. Srinivasan'
'P. R. Athappan'
'Z. A. Rafi'

_publ_section_title
;
 3-Benzoyl-2-hydroxy-2-methylchromene
;
_journal_issue 3
_journal_name_full 'Acta Crystallographica Section E'
_journal_page_first o266
_journal_page_last o268
_journal_paper_doi 10.1107/S1600536803002411
_journal_volume 59
_journal_year 2003
_chemical_formula_iupac 'C17 H14 O3'
_chemical_formula_moiety 'C17 H14 O3'
_chemical_formula_sum 'C17 H14 O3'
_chemical_formula_weight 266.28
_chemical_name_systematic
;
2-Hydroxy-2-methyl-3-benzoylchromene
;
_space_group_IT_number 19
_symmetry_cell_setting orthorhombic
_symmetry_space_group_name_Hall 'P 2ac 2ab'
_symmetry_space_group_name_H-M 'P 21 21 21'
_atom_sites_solution_hydrogens geom
_atom_sites_solution_primary direct
_atom_sites_solution_secondary difmap
_audit_creation_method SHELXL-97
_cell_angle_alpha 90.00
_cell_angle_beta 90.00
_cell_angle_gamma 90.00
_cell_formula_units_Z 4
_cell_length_a 5.691(4)
_cell_length_b 6.902(3)
_cell_length_c 34.044(2)
_cell_measurement_reflns_used 25
_cell_measurement_temperature 293(2)
_cell_measurement_theta_max 35
_cell_measurement_theta_min 15
_cell_volume 1337.2(11)
_computing_cell_refinement 'CAD-4 EXPRESS'
_computing_data_collection 'CAD-4 EXPRESS (Enraf Nonius, 1994)'
_computing_data_reduction 'XCAD4 (Harms & Wocadlo, 1995)'
_computing_molecular_graphics
;
ZORTEP (Zsolnai, 1997) and PLATON (Spek, 1990)
;
_computing_publication_material 'SHELXL97 and PARST (Nardelli, 1995)'
_computing_structure_refinement 'SHELXL97 (Sheldrick, 1997)'
_computing_structure_solution 'SHELXS97 (Sheldrick, 1997)'
_diffrn_ambient_temperature 293(2)
_diffrn_measured_fraction_theta_full 0.998
_diffrn_measured_fraction_theta_max 0.998
_diffrn_measurement_device '\k-geometry diffractometer'
_diffrn_measurement_device_type 'Enraf--Nonius CAD4'
_diffrn_measurement_method 'non-profiled \w/2\q'
_diffrn_radiation_monochromator graphite
_diffrn_radiation_source 'Enraf Nonius FR590'
_diffrn_radiation_type CuK\a
_diffrn_radiation_wavelength 1.5418
_diffrn_reflns_av_R_equivalents 0.00
_diffrn_reflns_av_sigmaI/netI 0.0094
_diffrn_reflns_limit_h_max 7
_diffrn_reflns_limit_h_min 0
_diffrn_reflns_limit_k_max 8
_diffrn_reflns_limit_k_min 0
_diffrn_reflns_limit_l_max 42
_diffrn_reflns_limit_l_min 0
_diffrn_reflns_number 1645
_diffrn_reflns_theta_full 74.88
_diffrn_reflns_theta_max 74.88
_diffrn_reflns_theta_min 2.60
_diffrn_standards_decay_% none
_diffrn_standards_interval_count 60
_diffrn_standards_number 2
_exptl_absorpt_coefficient_mu 0.733
_exptl_absorpt_correction_type none
_exptl_crystal_colour 'Pale yellow'
_exptl_crystal_density_diffrn 1.323
_exptl_crystal_density_meas ?
_exptl_crystal_density_method 'not measured'
_exptl_crystal_description Prism
_exptl_crystal_F_000 560
_exptl_crystal_size_max 0.20
_exptl_crystal_size_mid 0.20
_exptl_crystal_size_min 0.20
_refine_diff_density_max 0.341
_refine_diff_density_min -0.222
_refine_ls_extinction_coef 0.0103(16)
_refine_ls_extinction_expression Fc^*^=kFc[1+0.001xFc^2^\l^3^/sin(2\q)]^-1/4^
_refine_ls_extinction_method SHELXL97
_refine_ls_goodness_of_fit_ref 1.062
_refine_ls_hydrogen_treatment constr
_refine_ls_matrix_type full
_refine_ls_number_parameters 183
_refine_ls_number_reflns 1645
_refine_ls_number_restraints 0
_refine_ls_restrained_S_all 1.062
_refine_ls_R_factor_all 0.0542
_refine_ls_R_factor_gt 0.0501
_refine_ls_shift/su_max <0.001
_refine_ls_shift/su_mean <0.001
_refine_ls_structure_factor_coef Fsqd
_refine_ls_weighting_details 'calc w=1/[\s^2^(Fo^2^)+(0.0983P)^2^+0.8035P] where P = (Fo^2^+2Fc^2^)/3'
_refine_ls_weighting_scheme calc
_refine_ls_wR_factor_gt 0.1587
_refine_ls_wR_factor_ref 0.1707
_reflns_number_gt 1563
_reflns_number_total 1645
_reflns_threshold_expression I>2\s(I)
_cod_data_source_file ci6194.cif
_cod_data_source_block I
_cod_depositor_comments
;
The following automatic conversions were performed:
'_symmetry_cell_setting' value 'Orthorhombic' changed to 'orthorhombic'
according to '/home/saulius/struct/CIF-dictionaries/cif_core.dic'
dictionary named 'cif_core.dic' version 2.4.1 from 2010-06-29.

Automatic conversion script
Id: cif_fix_enum 1527 2010-12-29 10:47:43Z saulius 

The following automatic conversions were performed:

'_symmetry_cell_setting' value 'Orthorhombic' changed to
'orthorhombic' according to
/home/saulius/struct/CIF-dictionaries/cif_core.dic dictionary named
'cif_core.dic' version 2.4.1 from 2010-06-29.

Automatic conversion script
Id: cif_fix_values 1715 2011-07-08 13:25:40Z adriana 

The following automatic conversions were performed:

'_exptl_crystal_density_meas' value 'none' was changed to '?' - the
value is perceived as not measured.

Automatic conversion script
Id: cif_fix_values 3008 2015-01-20 13:52:24Z robertas 
;
_cod_database_code 2201879
_cod_database_fobs_code 2201879

loop_
_symmetry_equiv_pos_as_xyz
'x, y, z'
'-x+1/2, -y, z+1/2'
'x+1/2, -y+1/2, -z'
'-x, y+1/2, -z+1/2'

loop_
_atom_site_label
_atom_site_fract_x
_atom_site_fract_y
_atom_site_fract_z
_atom_site_U_iso_or_equiv
_atom_site_adp_type
_atom_site_calc_flag
_atom_site_refinement_flags
_atom_site_occupancy
_atom_site_disorder_assembly
_atom_site_disorder_group
_atom_site_type_symbol
O1 0.0360(5) -0.2317(3) 0.06510(7) 0.0521(7) Uani d . 1 . . O
C2 0.1377(6) -0.2490(5) 0.10378(9) 0.0394(7) Uani d . 1 . . C
C3 0.1996(6) -0.0488(4) 0.12031(9) 0.0369(7) Uani d . 1 . . C
C4 0.0678(6) 0.1039(4) 0.10900(9) 0.0371(7) Uani d . 1 . . C
H4 0.0896 0.2226 0.1214 0.044 Uiso calc R 1 . . H
C5 -0.2556(7) 0.2408(5) 0.06775(9) 0.0455(8) Uani d . 1 . . C
H5 -0.2500 0.3573 0.0815 0.055 Uiso calc R 1 . . H
C6 -0.4121(8) 0.2184(6) 0.03701(11) 0.0525(9) Uani d . 1 . . C
H6 -0.5134 0.3191 0.0304 0.063 Uiso calc R 1 . . H
C7 -0.4185(7) 0.0460(6) 0.01603(10) 0.0508(9) Uani d . 1 . . C
H7 -0.5245 0.0313 -0.0045 0.061 Uiso calc R 1 . . H
C8 -0.2677(8) -0.1039(5) 0.02561(10) 0.0521(9) Uani d . 1 . . C
H8 -0.2692 -0.2180 0.0111 0.063 Uiso calc R 1 . . H
C9 -0.1146(6) -0.0837(5) 0.05693(9) 0.0403(7) Uani d . 1 . . C
C10 -0.1055(6) 0.0888(4) 0.07828(8) 0.0363(7) Uani d . 1 . . C
O11 -0.0249(5) -0.3412(3) 0.12859(8) 0.0535(7) Uani d . 1 . . O
H11 -0.1231 -0.2623 0.1360 0.080 Uiso calc R 1 . . H
C12 0.3389(7) -0.3872(5) 0.09769(12) 0.0504(9) Uani d . 1 . . C
H12A 0.3960 -0.4306 0.1227 0.076 Uiso calc R 1 . . H
H12B 0.4630 -0.3226 0.0838 0.076 Uiso calc R 1 . . H
H12C 0.2861 -0.4966 0.0827 0.076 Uiso calc R 1 . . H
C13 0.3934(6) -0.0174(5) 0.14832(9) 0.0413(7) Uani d . 1 . . C
O14 0.5707(5) -0.1154(4) 0.14903(9) 0.0621(8) Uani d . 1 . . O
C15 0.3751(6) 0.1497(5) 0.17612(9) 0.0438(8) Uani d . 1 . . C
C16 0.5582(7) 0.2787(6) 0.17914(11) 0.0533(9) Uani d . 1 . . C
H16 0.6905 0.2627 0.1634 0.064 Uiso calc R 1 . . H
C17 0.5483(10) 0.4318(7) 0.20523(14) 0.0728(13) Uani d . 1 . . C
H17 0.6703 0.5213 0.2064 0.087 Uiso calc R 1 . . H
C18 0.3570(10) 0.4508(8) 0.22942(14) 0.0794(15) Uani d . 1 . . C
H18 0.3514 0.5513 0.2476 0.095 Uiso calc R 1 . . H
C19 0.1716(9) 0.3206(8) 0.22692(13) 0.0741(14) Uani d . 1 . . C
H19 0.0428 0.3338 0.2435 0.089 Uiso calc R 1 . . H
C20 0.1781(7) 0.1728(7) 0.20007(10) 0.0550(10) Uani d . 1 . . C
H20 0.0516 0.0882 0.1978 0.066 Uiso calc R 1 . . H

loop_
_atom_site_aniso_label
_atom_site_aniso_U_11
_atom_site_aniso_U_22
_atom_site_aniso_U_33
_atom_site_aniso_U_12
_atom_site_aniso_U_13
_atom_site_aniso_U_23
O1 0.0678(17) 0.0366(12) 0.0520(12) 0.0130(13) -0.0085(12) -0.0097(10)
C2 0.0376(16) 0.0313(14) 0.0492(16) 0.0067(15) 0.0044(14) 0.0025(13)
C3 0.0345(15) 0.0349(15) 0.0413(14) 0.0028(14) 0.0047(12) 0.0011(12)
C4 0.0383(15) 0.0321(14) 0.0409(14) 0.0002(14) 0.0020(13) -0.0010(12)
C5 0.0525(19) 0.0344(15) 0.0497(16) 0.0096(17) -0.0014(15) 0.0002(13)
C6 0.055(2) 0.0493(19) 0.0531(18) 0.014(2) -0.0049(17) 0.0052(15)
C7 0.0451(18) 0.057(2) 0.0509(17) -0.0021(19) -0.0077(16) 0.0023(16)
C8 0.065(2) 0.0437(18) 0.0481(17) -0.002(2) -0.0020(17) -0.0063(14)
C9 0.0436(18) 0.0332(15) 0.0441(15) 0.0041(15) 0.0047(14) 0.0010(12)
C10 0.0345(15) 0.0333(14) 0.0411(14) 0.0021(14) 0.0038(12) 0.0020(12)
O11 0.0491(14) 0.0377(12) 0.0736(16) 0.0022(12) 0.0169(13) 0.0055(12)
C12 0.0446(19) 0.0352(16) 0.071(2) 0.0110(17) 0.0070(18) -0.0034(15)
C13 0.0351(15) 0.0424(16) 0.0464(16) 0.0055(15) 0.0041(13) 0.0044(13)
O14 0.0392(13) 0.0670(17) 0.0800(17) 0.0194(15) -0.0069(13) -0.0070(15)
C15 0.0431(17) 0.0477(17) 0.0406(14) 0.0068(17) -0.0067(14) 0.0026(14)
C16 0.0405(17) 0.065(2) 0.0542(19) -0.001(2) -0.0074(16) 0.0022(18)
C17 0.075(3) 0.069(3) 0.075(3) -0.007(3) -0.028(3) -0.009(2)
C18 0.084(3) 0.082(3) 0.072(3) 0.022(3) -0.021(3) -0.032(3)
C19 0.056(2) 0.103(4) 0.063(2) 0.014(3) -0.005(2) -0.028(3)
C20 0.0425(18) 0.072(2) 0.0500(17) 0.004(2) 0.0027(16) -0.0058(19)

loop_
_atom_type_symbol
_atom_type_description
_atom_type_scat_dispersion_real
_atom_type_scat_dispersion_imag
_atom_type_scat_source
C C 0.0181 0.0091 'International Tables Vol C Tables 4.2.6.8 and 6.1.1.4'
H H 0.0000 0.0000 'International Tables Vol C Tables 4.2.6.8 and 6.1.1.4'
O O 0.0492 0.0322 'International Tables Vol C Tables 4.2.6.8 and 6.1.1.4'

loop_
_geom_angle_atom_site_label_1
_geom_angle_atom_site_label_2
_geom_angle_atom_site_label_3
_geom_angle
_geom_angle_publ_flag
C9 O1 C2 120.0(2) ?
O11 C2 O1 108.8(3) y
O11 C2 C12 107.3(3) y
O1 C2 C12 103.4(3) y
O11 C2 C3 109.8(3) y
O1 C2 C3 110.7(2) y
C12 C2 C3 116.5(3) y
C4 C3 C13 119.1(3) ?
C4 C3 C2 118.1(3) ?
C13 C3 C2 122.8(3) ?
C3 C4 C10 122.0(3) ?
C3 C4 H4 119.0 ?
C10 C4 H4 119.0 ?
C6 C5 C10 120.2(3) ?
C6 C5 H5 119.9 ?
C10 C5 H5 119.9 ?
C5 C6 C7 120.1(3) ?
C5 C6 H6 119.9 ?
C7 C6 H6 119.9 ?
C8 C7 C6 120.2(3) ?
C8 C7 H7 119.9 ?
C6 C7 H7 119.9 ?
C9 C8 C7 119.8(3) ?
C9 C8 H8 120.1 ?
C7 C8 H8 120.1 ?
O1 C9 C8 118.5(3) ?
O1 C9 C10 120.6(3) ?
C8 C9 C10 120.7(3) ?
C9 C10 C5 118.9(3) ?
C9 C10 C4 117.7(3) ?
C5 C10 C4 123.3(3) ?
C2 O11 H11 109.5 ?
C2 C12 H12A 109.5 ?
C2 C12 H12B 109.5 ?
H12A C12 H12B 109.5 ?
C2 C12 H12C 109.5 ?
H12A C12 H12C 109.5 ?
H12B C12 H12C 109.5 ?
O14 C13 C3 123.5(3) ?
O14 C13 C15 118.3(3) ?
C3 C13 C15 118.1(3) ?
C16 C15 C20 119.5(3) ?
C16 C15 C13 119.6(3) ?
C20 C15 C13 120.9(3) ?
C15 C16 C17 120.8(4) ?
C15 C16 H16 119.6 ?
C17 C16 H16 119.6 ?
C18 C17 C16 119.4(5) ?
C18 C17 H17 120.3 ?
C16 C17 H17 120.3 ?
C17 C18 C19 120.3(4) ?
C17 C18 H18 119.8 ?
C19 C18 H18 119.8 ?
C20 C19 C18 120.1(4) ?
C20 C19 H19 119.9 ?
C18 C19 H19 119.9 ?
C19 C20 C15 119.8(4) ?
C19 C20 H20 120.1 ?
C15 C20 H20 120.1 ?

loop_
_geom_bond_atom_site_label_1
_geom_bond_atom_site_label_2
_geom_bond_site_symmetry_2
_geom_bond_distance
_geom_bond_publ_flag
O1 C9 . 1.363(4) y
O1 C2 . 1.443(4) y
C2 O11 . 1.405(4) y
C2 C12 . 1.505(5) ?
C2 C3 . 1.533(4) ?
C3 C4 . 1.350(4) y
C3 C13 . 1.474(5) ?
C4 C10 . 1.442(4) ?
C4 H4 . 0.93 ?
C5 C6 . 1.383(5) ?
C5 C10 . 1.400(4) ?
C5 H5 . 0.93 ?
C6 C7 . 1.389(5) ?
C6 H6 . 0.93 ?
C7 C8 . 1.383(5) ?
C7 H7 . 0.93 ?
C8 C9 . 1.384(5) ?
C8 H8 . 0.93 ?
C9 C10 . 1.396(4) ?
O11 H11 . 0.82 ?
C12 H12A . 0.96 ?
C12 H12B . 0.96 ?
C12 H12C . 0.96 ?
C13 O14 . 1.215(4) y
C13 C15 . 1.496(5) ?
C15 C16 . 1.375(5) ?
C15 C20 . 1.395(5) ?
C16 C17 . 1.382(6) ?
C16 H16 . 0.93 ?
C17 C18 . 1.371(8) ?
C17 H17 . 0.93 ?
C18 C19 . 1.388(8) ?
C18 H18 . 0.93 ?
C19 C20 . 1.370(6) ?
C19 H19 . 0.93 ?
C20 H20 . 0.93 ?

loop_
_geom_hbond_atom_site_label_D
_geom_hbond_atom_site_label_H
_geom_hbond_atom_site_label_A
_geom_hbond_site_symmetry_A
_geom_hbond_distance_DH
_geom_hbond_distance_HA
_geom_hbond_distance_DA
_geom_hbond_angle_DHA
C12 H12A O14 . 0.96 2.55 2.884(5) 100
O11 H11 O14 1_455 0.82 2.06 2.865(4) 165

loop_
_geom_torsion_atom_site_label_1
_geom_torsion_atom_site_label_2
_geom_torsion_atom_site_label_3
_geom_torsion_atom_site_label_4
_geom_torsion
_geom_torsion_publ_flag
C9 O1 C2 O11 82.1(4) ?
C9 O1 C2 C12 -164.2(3) ?
C9 O1 C2 C3 -38.6(4) ?
O11 C2 C3 C4 -90.0(3) ?
O1 C2 C3 C4 30.1(4) ?
C12 C2 C3 C4 147.9(3) ?
O11 C2 C3 C13 89.0(4) ?
O1 C2 C3 C13 -150.9(3) ?
C12 C2 C3 C13 -33.1(4) ?
C13 C3 C4 C10 172.4(3) ?
C2 C3 C4 C10 -8.6(5) ?
C10 C5 C6 C7 -1.1(6) ?
C5 C6 C7 C8 -0.3(6) ?
C6 C7 C8 C9 1.8(6) ?
C2 O1 C9 C8 -158.5(3) ?
C2 O1 C9 C10 25.0(5) ?
C7 C8 C9 O1 -178.4(3) ?
C7 C8 C9 C10 -1.9(5) ?
O1 C9 C10 C5 177.0(3) ?
C8 C9 C10 C5 0.6(5) ?
O1 C9 C10 C4 0.0(5) ?
C8 C9 C10 C4 -176.3(3) ?
C6 C5 C10 C9 0.9(5) ?
C6 C5 C10 C4 177.7(3) ?
C3 C4 C10 C9 -7.7(5) ?
C3 C4 C10 C5 175.5(3) ?
C4 C3 C13 O14 -150.4(3) y
C2 C3 C13 O14 30.6(5) y
C4 C3 C13 C15 26.7(4) ?
C2 C3 C13 C15 -152.3(3) ?
O14 C13 C15 C16 48.7(5) ?
C3 C13 C15 C16 -128.6(3) ?
O14 C13 C15 C20 -129.0(4) ?
C3 C13 C15 C20 53.7(4) y
C20 C15 C16 C17 -0.7(5) ?
C13 C15 C16 C17 -178.5(3) ?
C15 C16 C17 C18 2.5(6) ?
C16 C17 C18 C19 -1.9(7) ?
C17 C18 C19 C20 -0.4(8) ?
C18 C19 C20 C15 2.1(7) ?
C16 C15 C20 C19 -1.6(6) ?
C13 C15 C20 C19 176.2(4) ?

loop_
_cod_related_entry_id
_cod_related_entry_database
_cod_related_entry_code
1 ChemSpider 21175062
